data_7060166
loop_
_publ_author_name
'Popov, Roman A.'
'Mikherdov, Alexander S.'
'Novikov, Alexander S.'
'Myznikov, Leonid V.'
'Boyarskiy, Vadim P.'

_publ_section_title
;
 PdII- and PtII-mediated coupling of aryl isocyanides with N-heterocyclic
 thiones
;
_journal_issue 4
_journal_name_full 'New Journal of Chemistry'
_journal_page_first 1785
_journal_page_last 1789
_journal_paper_doi 10.1039/D0NJ05386D
_journal_volume 45
_journal_year 2021
_chemical_formula_moiety 'C22 H23 Cl N4 Pt S'
_chemical_formula_sum 'C22 H23 Cl N4 Pt S'
_chemical_formula_weight 606.04
_space_group_crystal_system monoclinic
_space_group_IT_number 14
_space_group_name_Hall '-P 2ybc'
_space_group_name_H-M_alt 'P 1 21/c 1'
_atom_sites_solution_hydrogens geom
_audit_creation_date 2020-04-04
_audit_creation_method
;
Olex2 1.2
(compiled 2018.05.29 svn.r3508 for OlexSys, GUI svn.r5506)
;
_audit_update_record
;
2020-10-15 deposited with the CCDC.	2020-11-25 downloaded from the CCDC.
;
_cell_angle_alpha 90
_cell_angle_beta 95.247(8)
_cell_angle_gamma 90
_cell_formula_units_Z 4
_cell_length_a 19.2546(18)
_cell_length_b 15.9382(14)
_cell_length_c 7.3011(6)
_cell_measurement_reflns_used 9916
_cell_measurement_temperature 100.0(2)
_cell_measurement_theta_max 31.1110
_cell_measurement_theta_min 3.4150
_cell_volume 2231.2(3)
_computing_cell_refinement 'CrysAlisPro 1.171.38.46 (Rigaku OD, 2015)'
_computing_data_collection 'CrysAlisPro 1.171.38.46 (Rigaku OD, 2015)'
_computing_data_reduction 'CrysAlisPro 1.171.38.46 (Rigaku OD, 2015)'
_computing_molecular_graphics 'Olex2 (Dolomanov et al., 2009)'
_computing_publication_material 'Olex2 (Dolomanov et al., 2009)'
_computing_structure_refinement 'ShelXL (Sheldrick, 2015)'
_computing_structure_solution 'SHELXT 2014/5 (Sheldrick, 2014)'
_diffrn_ambient_environment N~2~
_diffrn_ambient_temperature 100.0(2)
_diffrn_detector 'CCD plate'
_diffrn_detector_area_resol_mean 10.3829
_diffrn_detector_type Atlas
_diffrn_measured_fraction_theta_full 0.998
_diffrn_measured_fraction_theta_max 0.912
_diffrn_measurement_details
;
List of Runs (angles in degrees, time in seconds):

  # Type    Start    End  Width  t~exp~   \w     \q     \k     \f   Frames
#--------------------------------------------------------------------------
  1  \w     -9.00  28.00   1.00    7.96    --   16.86  38.00-120.00   37
  2  \w     49.00  76.00   1.00    7.96    --   16.86  38.00-120.00   27
  3  \w      2.00  43.00   1.00    7.96    --   16.86 -57.00-180.00   41
  4  \w     58.00 105.00   1.00    7.96    --   16.86-178.00  90.00   47
  5  \w     57.00 106.00   1.00    7.96    --   16.86 178.00 -30.00   49
  6  \w    -57.00  27.00   1.00    7.96    --   16.86 -57.00  90.00   84
  7  \w    -69.00   7.00   1.00    7.96    --  -14.99 -19.00 120.00   76
  8  \w    -14.00  19.00   1.00    7.96    --  -14.99 -99.00 -60.00   33
;
_diffrn_measurement_device 'four-circle diffractometer'
_diffrn_measurement_device_type 'SuperNova, Dual, Cu at zero, Atlas'
_diffrn_measurement_method '\w scans'
_diffrn_orient_matrix_type 'CrysAlisPro convention (1999,Acta A55,543-557)'
_diffrn_orient_matrix_UB_11 -0.0068297000
_diffrn_orient_matrix_UB_12 0.0426343000
_diffrn_orient_matrix_UB_13 0.0199486000
_diffrn_orient_matrix_UB_21 -0.0353166000
_diffrn_orient_matrix_UB_22 -0.0055105000
_diffrn_orient_matrix_UB_23 -0.0341756000
_diffrn_orient_matrix_UB_31 -0.0083867000
_diffrn_orient_matrix_UB_32 -0.0116822000
_diffrn_orient_matrix_UB_33 0.0893116000
_diffrn_radiation_monochromator mirror
_diffrn_radiation_probe x-ray
_diffrn_radiation_type MoK\a
_diffrn_radiation_wavelength 0.71073
_diffrn_reflns_av_R_equivalents 0.0457
_diffrn_reflns_av_unetI/netI 0.0468
_diffrn_reflns_Laue_measured_fraction_full 0.998
_diffrn_reflns_Laue_measured_fraction_max 0.912
_diffrn_reflns_limit_h_max 23
_diffrn_reflns_limit_h_min -26
_diffrn_reflns_limit_k_max 22
_diffrn_reflns_limit_k_min -21
_diffrn_reflns_limit_l_max 10
_diffrn_reflns_limit_l_min -9
_diffrn_reflns_number 24705
_diffrn_reflns_point_group_measured_fraction_full 0.998
_diffrn_reflns_point_group_measured_fraction_max 0.912
_diffrn_reflns_theta_full 25.242
_diffrn_reflns_theta_max 31.421
_diffrn_reflns_theta_min 3.080
_diffrn_source 'micro-focus sealed X-ray tube'
_diffrn_source_type 'SuperNova (Mo) X-ray Source'
_exptl_absorpt_coefficient_mu 6.518
_exptl_absorpt_correction_T_max 1.00000
_exptl_absorpt_correction_T_min 0.52701
_exptl_absorpt_correction_type multi-scan
_exptl_absorpt_process_details
;
CrysAlisPro 1.171.38.46 (Rigaku Oxford Diffraction, 2015)
Empirical absorption correction using spherical harmonics,
 implemented in SCALE3 ABSPACK scaling algorithm.
;
_exptl_crystal_colour 'clear light yellow'
_exptl_crystal_colour_lustre clear
_exptl_crystal_colour_modifier light
_exptl_crystal_colour_primary yellow
_exptl_crystal_density_diffrn 1.804
_exptl_crystal_description prism
_exptl_crystal_F_000 1176
_exptl_crystal_size_max 0.1
_exptl_crystal_size_mid 0.1
_exptl_crystal_size_min 0.1
_refine_diff_density_max 0.785
_refine_diff_density_min -1.033
_refine_diff_density_rms 0.163
_refine_ls_extinction_method none
_refine_ls_goodness_of_fit_ref 1.060
_refine_ls_hydrogen_treatment constr
_refine_ls_matrix_type full
_refine_ls_number_parameters 267
_refine_ls_number_reflns 6738
_refine_ls_number_restraints 0
_refine_ls_restrained_S_all 1.060
_refine_ls_R_factor_all 0.0389
_refine_ls_R_factor_gt 0.0276
_refine_ls_shift/su_max 0.003
_refine_ls_shift/su_mean 0.000
_refine_ls_structure_factor_coef Fsqd
_refine_ls_weighting_details 'w=1/[\s^2^(Fo^2^)+(0.0128P)^2^+0.2986P] where P=(Fo^2^+2Fc^2^)/3'
_refine_ls_weighting_scheme calc
_refine_ls_wR_factor_gt 0.0471
_refine_ls_wR_factor_ref 0.0516
_reflns_Friedel_coverage 0.000
_reflns_number_gt 5702
_reflns_number_total 6738
_reflns_threshold_expression 'I > 2\s(I)'
_cod_data_source_file d0nj05386d3.cif
_cod_data_source_block 7a
_cod_depositor_comments 'Adding full bibliography for 7060163--7060166.cif.'
_cod_database_code 7060166
_shelx_shelxl_version_number 2018/3
_chemical_oxdiff_formula 'C22 Cl N4 Pt S'
_shelx_space_group_comment
;
The symmetry employed for this shelxl refinement is uniquely defined
by the following loop, which should always be used as a source of
symmetry information in preference to the above space-group names.
They are only intended as comments.
;
_shelx_estimated_absorpt_t_max 0.562
_shelx_estimated_absorpt_t_min 0.562
_reflns_odcompleteness_completeness 99.83
_reflns_odcompleteness_iscentric 1
_reflns_odcompleteness_theta 28.51
_olex2_refinement_description
;
1. Others
 Fixed Uiso: H9A(0.042) H9B(0.042) H9C(0.042) H22A(0.027) H22B(0.027)
 H22C(0.027) H4(0.027) H6(0.027) H8A(0.04) H8B(0.04) H8C(0.04) H18A(0.043)
 H18B(0.043) H18C(0.043) H21(0.023) H5(0.032) H15(0.028) H20(0.022) H13(0.028)
 H14(0.029) H17A(0.04) H17B(0.04) H17C(0.04)
 Fixed X: H9A(0.345616) H9B(0.302173) H9C(0.332148) H22A(0.6145)
 H22B(0.605481) H22C(0.572784) H4(0.083148) H6(0.179636) H8A(0.216274)
 H8B(0.145912) H8C(0.216917) H18A(0.246683) H18B(0.207059) H18C(0.235426)
 H21(0.41628) H5(0.077745) H15(0.085845) H20(0.531248) H13(-0.02048) H14(-
 0.017473) H17A(0.098919) H17B(0.036476) H17C(0.1134)
 Fixed Y: H9A(0.458934) H9B(0.460674) H9C(0.375581) H22A(0.400671)
 H22B(0.321782) H22C(0.407937) H4(0.368881) H6(0.461511) H8A(0.264216)
 H8B(0.306555) H8C(0.352156) H18A(0.697669) H18B(0.691481) H18C(0.610018)
 H21(0.238665) H5(0.435553) H15(0.714437) H20(0.225447) H13(0.631326)
 H14(0.700827) H17A(0.504378) H17B(0.560696) H17C(0.590912)
 Fixed Z: H9A(0.109467) H9B(-0.08287) H9C(-0.00215) H22A(0.744548)
 H22B(0.868409) H22C(0.918472) H4(0.338232) H6(-0.081236) H8A(0.558746)
 H8B(0.600226) H8C(0.655063) H18A(0.13357) H18B(-0.063318) H18C(0.038021)
 H21(0.45903) H5(0.055313) H15(-0.057657) H20(0.630089) H13(0.353254)
 H14(0.0755) H17A(0.568268) H17B(0.617226) H17C(0.666485)
;
_olex2_submission_special_instructions 'No special instructions were received'
_oxdiff_exptl_absorpt_empirical_details
;
Empirical correction (ABSPACK) includes:
- Absorption correction using spherical harmonics
- Frame scaling
;
_oxdiff_exptl_absorpt_empirical_full_max 2.205
_oxdiff_exptl_absorpt_empirical_full_min 0.711

loop_
_space_group_symop_operation_xyz
'x, y, z'
'-x, y+1/2, -z+1/2'
'-x, -y, -z'
'x, -y-1/2, z-1/2'

loop_
_atom_site_label
_atom_site_type_symbol
_atom_site_fract_x
_atom_site_fract_y
_atom_site_fract_z
_atom_site_U_iso_or_equiv
_atom_site_adp_type
_atom_site_occupancy
_atom_site_site_symmetry_order
_atom_site_calc_flag
_atom_site_refinement_flags_posn
_atom_site_refinement_flags_adp
_atom_site_refinement_flags_occupancy
_atom_site_disorder_assembly
_atom_site_disorder_group
Pt1 Pt 0.34620(2) 0.52136(2) 0.57542(2) 0.01102(4) Uani 1 1 d . . . . .
S1 S 0.45623(4) 0.50614(5) 0.72792(10) 0.01542(15) Uani 1 1 d . . . . .
Cl1 Cl 0.34525(4) 0.65985(4) 0.69619(10) 0.02078(16) Uani 1 1 d . . . . .
N4 N 0.20451(14) 0.57721(15) 0.3918(3) 0.0172(5) Uani 1 1 d . . . . .
C10 C 0.25589(17) 0.54742(18) 0.4540(4) 0.0150(6) Uani 1 1 d . . . . .
N2 N 0.41686(13) 0.36198(15) 0.5569(3) 0.0137(5) Uani 1 1 d . . . . .
N3 N 0.51926(13) 0.35036(16) 0.7074(3) 0.0156(5) Uani 1 1 d . . . . .
N1 N 0.31387(13) 0.35277(15) 0.3850(3) 0.0142(5) Uani 1 1 d . . . . .
C1 C 0.35263(16) 0.40214(18) 0.4855(3) 0.0134(6) Uani 1 1 d . . . . .
C19 C 0.46637(16) 0.40345(18) 0.6648(3) 0.0131(6) Uani 1 1 d . . . . .
C9 C 0.31264(19) 0.4287(2) 0.0277(4) 0.0278(8) Uani 1 1 d . . . . .
H9A H 0.345616 0.458934 0.109467 0.042 Uiso 1 1 calc GR . . . .
H9B H 0.302173 0.460674 -0.082870 0.042 Uiso 1 1 calc GR . . . .
H9C H 0.332148 0.375581 -0.002150 0.042 Uiso 1 1 calc GR . . . .
C22 C 0.58351(16) 0.37204(19) 0.8193(4) 0.0179(6) Uani 1 1 d . . . . .
H22A H 0.614500 0.400671 0.744548 0.027 Uiso 1 1 calc GR . . . .
H22B H 0.605481 0.321782 0.868409 0.027 Uiso 1 1 calc GR . . . .
H22C H 0.572784 0.407937 0.918472 0.027 Uiso 1 1 calc GR . . . .
C2 C 0.24932(15) 0.37791(17) 0.2971(3) 0.0128(6) Uani 1 1 d . . . . .
C7 C 0.24633(17) 0.41462(19) 0.1203(4) 0.0182(6) Uani 1 1 d . . . . .
C16 C 0.14725(17) 0.65457(18) 0.1384(4) 0.0193(6) Uani 1 1 d . . . . .
C11 C 0.14357(16) 0.61250(18) 0.3058(4) 0.0166(6) Uani 1 1 d . . . . .
C4 C 0.12422(18) 0.38083(19) 0.2856(4) 0.0225(7) Uani 1 1 d . . . . .
H4 H 0.083148 0.368881 0.338232 0.027 Uiso 1 1 calc R . . . .
C6 C 0.18201(18) 0.4360(2) 0.0337(4) 0.0228(7) Uani 1 1 d . . . . .
H6 H 0.179636 0.461511 -0.081236 0.027 Uiso 1 1 calc R . . . .
C8 C 0.19206(19) 0.3166(2) 0.5653(4) 0.0266(8) Uani 1 1 d . . . . .
H8A H 0.216274 0.264216 0.558746 0.040 Uiso 1 1 calc GR . . . .
H8B H 0.145912 0.306555 0.600226 0.040 Uiso 1 1 calc GR . . . .
H8C H 0.216917 0.352156 0.655063 0.040 Uiso 1 1 calc GR . . . .
C3 C 0.18745(17) 0.35914(18) 0.3792(4) 0.0168(6) Uani 1 1 d . . . . .
C12 C 0.08186(16) 0.60367(18) 0.3932(4) 0.0168(6) Uani 1 1 d . . . . .
C18 C 0.21526(19) 0.6643(2) 0.0540(4) 0.0289(8) Uani 1 1 d . . . . .
H18A H 0.246683 0.697669 0.133570 0.043 Uiso 1 1 calc GR . . . .
H18B H 0.207059 0.691481 -0.063318 0.043 Uiso 1 1 calc GR . . . .
H18C H 0.235426 0.610018 0.038021 0.043 Uiso 1 1 calc GR . . . .
C21 C 0.44002(17) 0.28018(19) 0.5290(4) 0.0191(6) Uani 1 1 d . . . . .
H21 H 0.416280 0.238665 0.459030 0.023 Uiso 1 1 calc R . . . .
C5 C 0.12063(19) 0.4201(2) 0.1147(4) 0.0263(7) Uani 1 1 d . . . . .
H5 H 0.077745 0.435553 0.055313 0.032 Uiso 1 1 calc R . . . .
C15 C 0.08551(19) 0.68676(19) 0.0544(4) 0.0234(7) Uani 1 1 d . . . . .
H15 H 0.085845 0.714437 -0.057657 0.028 Uiso 1 1 calc R . . . .
C20 C 0.50325(17) 0.27309(19) 0.6228(4) 0.0184(6) Uani 1 1 d . . . . .
H20 H 0.531248 0.225447 0.630089 0.022 Uiso 1 1 calc R . . . .
C13 C 0.02171(18) 0.63690(19) 0.3018(4) 0.0236(7) Uani 1 1 d . . . . .
H13 H -0.020480 0.631326 0.353254 0.028 Uiso 1 1 calc R . . . .
C14 C 0.02335(18) 0.67854(19) 0.1340(4) 0.0238(7) Uani 1 1 d . . . . .
H14 H -0.017473 0.700827 0.075500 0.029 Uiso 1 1 calc R . . . .
C17 C 0.08274(19) 0.5610(2) 0.5781(4) 0.0267(7) Uani 1 1 d . . . . .
H17A H 0.098919 0.504378 0.568268 0.040 Uiso 1 1 calc GR . . . .
H17B H 0.036476 0.560696 0.617226 0.040 Uiso 1 1 calc GR . . . .
H17C H 0.113400 0.590912 0.666485 0.040 Uiso 1 1 calc GR . . . .

loop_
_atom_site_aniso_label
_atom_site_aniso_U_11
_atom_site_aniso_U_22
_atom_site_aniso_U_33
_atom_site_aniso_U_23
_atom_site_aniso_U_13
_atom_site_aniso_U_12
Pt1 0.00932(6) 0.01148(6) 0.01194(6) 0.00100(4) -0.00079(4) 0.00011(4)
S1 0.0119(4) 0.0160(4) 0.0177(3) -0.0015(3) -0.0024(3) 0.0013(3)
Cl1 0.0185(4) 0.0138(3) 0.0285(4) -0.0039(3) -0.0063(3) 0.0010(3)
N4 0.0156(14) 0.0125(12) 0.0224(12) -0.0019(10) -0.0034(10) 0.0002(11)
C10 0.0166(17) 0.0127(14) 0.0152(13) 0.0002(10) -0.0016(12) -0.0013(12)
N2 0.0116(13) 0.0142(12) 0.0151(11) 0.0000(9) 0.0000(10) 0.0030(10)
N3 0.0122(14) 0.0190(13) 0.0156(11) 0.0005(9) 0.0007(10) 0.0023(10)
N1 0.0130(13) 0.0158(12) 0.0138(11) -0.0020(9) 0.0003(10) 0.0011(10)
C1 0.0133(15) 0.0150(14) 0.0119(13) 0.0020(10) 0.0008(11) 0.0004(12)
C19 0.0114(15) 0.0180(15) 0.0102(12) 0.0012(10) 0.0023(11) -0.0006(12)
C9 0.031(2) 0.0309(19) 0.0215(15) 0.0060(13) 0.0051(14) 0.0014(16)
C22 0.0120(16) 0.0229(16) 0.0182(14) 0.0031(11) -0.0018(12) 0.0020(13)
C2 0.0117(15) 0.0100(13) 0.0160(13) -0.0025(10) -0.0027(11) 0.0003(11)
C7 0.0207(18) 0.0166(15) 0.0166(14) -0.0030(11) -0.0015(12) -0.0032(13)
C16 0.0189(17) 0.0111(14) 0.0265(15) -0.0013(11) -0.0050(13) -0.0012(12)
C11 0.0115(16) 0.0136(14) 0.0227(15) -0.0023(11) -0.0087(12) 0.0017(12)
C4 0.0156(17) 0.0160(16) 0.0358(18) -0.0071(13) 0.0016(14) -0.0017(13)
C6 0.031(2) 0.0177(16) 0.0180(14) -0.0008(12) -0.0083(13) 0.0019(15)
C8 0.029(2) 0.0249(18) 0.0274(17) 0.0049(13) 0.0092(15) 0.0029(15)
C3 0.0183(17) 0.0084(13) 0.0236(15) -0.0031(11) 0.0015(13) 0.0007(12)
C12 0.0150(16) 0.0126(14) 0.0221(14) -0.0052(11) -0.0022(12) 0.0007(12)
C18 0.026(2) 0.0228(18) 0.0374(18) 0.0081(14) 0.0026(16) -0.0050(15)
C21 0.0191(17) 0.0191(16) 0.0186(14) -0.0028(11) -0.0002(12) 0.0069(13)
C5 0.0219(19) 0.0167(16) 0.0369(18) -0.0085(13) -0.0156(15) 0.0024(14)
C15 0.028(2) 0.0125(15) 0.0280(16) 0.0024(12) -0.0081(14) 0.0014(14)
C20 0.0193(17) 0.0184(16) 0.0178(14) -0.0001(11) 0.0023(12) 0.0059(13)
C13 0.0132(17) 0.0178(16) 0.0392(18) -0.0068(13) -0.0010(14) -0.0003(13)
C14 0.0177(18) 0.0146(15) 0.0363(18) -0.0035(13) -0.0136(14) 0.0036(13)
C17 0.028(2) 0.0256(18) 0.0274(16) -0.0008(13) 0.0056(14) 0.0019(16)

loop_
_atom_type_symbol
_atom_type_description
_atom_type_scat_dispersion_real
_atom_type_scat_dispersion_imag
_atom_type_scat_source
C C 0.0033 0.0016 'International Tables Vol C Tables 4.2.6.8 and 6.1.1.4'
H H 0.0000 0.0000 'International Tables Vol C Tables 4.2.6.8 and 6.1.1.4'
Cl Cl 0.1484 0.1585 'International Tables Vol C Tables 4.2.6.8 and 6.1.1.4'
N N 0.0061 0.0033 'International Tables Vol C Tables 4.2.6.8 and 6.1.1.4'
Pt Pt -1.7033 8.3905 'International Tables Vol C Tables 4.2.6.8 and 6.1.1.4'
S S 0.1246 0.1234 'International Tables Vol C Tables 4.2.6.8 and 6.1.1.4'

loop_
_geom_angle_atom_site_label_1
_geom_angle_atom_site_label_2
_geom_angle_atom_site_label_3
_geom_angle
_geom_angle_site_symmetry_1
_geom_angle_site_symmetry_3
_geom_angle_publ_flag
S1 Pt1 Cl1 87.51(3) . . ?
C10 Pt1 S1 173.50(9) . . ?
C10 Pt1 Cl1 86.17(9) . . ?
C10 Pt1 C1 97.65(12) . . ?
C1 Pt1 S1 88.69(9) . . ?
C1 Pt1 Cl1 176.08(8) . . ?
C19 S1 Pt1 95.29(10) . . ?
C10 N4 C11 176.5(3) . . ?
N4 C10 Pt1 167.9(3) . . ?
C19 N2 C1 121.8(2) . . ?
C19 N2 C21 108.9(2) . . ?
C21 N2 C1 129.3(2) . . ?
C19 N3 C22 124.6(2) . . ?
C19 N3 C20 108.8(3) . . ?
C20 N3 C22 126.6(3) . . ?
C1 N1 C2 122.4(2) . . ?
N2 C1 Pt1 112.03(19) . . ?
N1 C1 Pt1 136.1(2) . . ?
N1 C1 N2 111.8(2) . . ?
N2 C19 S1 122.1(2) . . ?
N3 C19 S1 130.0(2) . . ?
N3 C19 N2 107.9(2) . . ?
H9A C9 H9B 109.5 . . ?
H9A C9 H9C 109.5 . . ?
H9B C9 H9C 109.5 . . ?
C7 C9 H9A 109.5 . . ?
C7 C9 H9B 109.5 . . ?
C7 C9 H9C 109.5 . . ?
N3 C22 H22A 109.5 . . ?
N3 C22 H22B 109.5 . . ?
N3 C22 H22C 109.5 . . ?
H22A C22 H22B 109.5 . . ?
H22A C22 H22C 109.5 . . ?
H22B C22 H22C 109.5 . . ?
N1 C2 C7 119.7(3) . . ?
N1 C2 C3 119.4(2) . . ?
C7 C2 C3 120.6(3) . . ?
C2 C7 C9 120.2(3) . . ?
C6 C7 C9 121.1(3) . . ?
C6 C7 C2 118.7(3) . . ?
C11 C16 C18 121.4(3) . . ?
C15 C16 C11 117.0(3) . . ?
C15 C16 C18 121.6(3) . . ?
N4 C11 C16 118.5(3) . . ?
N4 C11 C12 117.7(2) . . ?
C16 C11 C12 123.8(3) . . ?
C3 C4 H4 119.2 . . ?
C3 C4 C5 121.6(3) . . ?
C5 C4 H4 119.2 . . ?
C7 C6 H6 119.3 . . ?
C7 C6 C5 121.4(3) . . ?
C5 C6 H6 119.3 . . ?
H8A C8 H8B 109.5 . . ?
H8A C8 H8C 109.5 . . ?
H8B C8 H8C 109.5 . . ?
C3 C8 H8A 109.5 . . ?
C3 C8 H8B 109.5 . . ?
C3 C8 H8C 109.5 . . ?
C2 C3 C8 119.5(3) . . ?
C4 C3 C2 118.4(3) . . ?
C4 C3 C8 122.1(3) . . ?
C11 C12 C17 120.7(3) . . ?
C13 C12 C11 116.5(3) . . ?
C13 C12 C17 122.9(3) . . ?
C16 C18 H18A 109.5 . . ?
C16 C18 H18B 109.5 . . ?
C16 C18 H18C 109.5 . . ?
H18A C18 H18B 109.5 . . ?
H18A C18 H18C 109.5 . . ?
H18B C18 H18C 109.5 . . ?
N2 C21 H21 126.6 . . ?
C20 C21 N2 106.8(3) . . ?
C20 C21 H21 126.6 . . ?
C4 C5 H5 120.4 . . ?
C6 C5 C4 119.2(3) . . ?
C6 C5 H5 120.4 . . ?
C16 C15 H15 119.4 . . ?
C14 C15 C16 121.3(3) . . ?
C14 C15 H15 119.4 . . ?
N3 C20 H20 126.2 . . ?
C21 C20 N3 107.7(3) . . ?
C21 C20 H20 126.2 . . ?
C12 C13 H13 119.4 . . ?
C12 C13 C14 121.2(3) . . ?
C14 C13 H13 119.4 . . ?
C15 C14 C13 120.2(3) . . ?
C15 C14 H14 119.9 . . ?
C13 C14 H14 119.9 . . ?
C12 C17 H17A 109.5 . . ?
C12 C17 H17B 109.5 . . ?
C12 C17 H17C 109.5 . . ?
H17A C17 H17B 109.5 . . ?
H17A C17 H17C 109.5 . . ?
H17B C17 H17C 109.5 . . ?

loop_
_geom_bond_atom_site_label_1
_geom_bond_atom_site_label_2
_geom_bond_distance
_geom_bond_site_symmetry_2
_geom_bond_publ_flag
Pt1 S1 2.3141(8) . ?
Pt1 Cl1 2.3776(7) . ?
Pt1 C10 1.924(3) . ?
Pt1 C1 2.018(3) . ?
S1 C19 1.716(3) . ?
N4 C10 1.152(4) . ?
N4 C11 1.397(4) . ?
N2 C1 1.447(4) . ?
N2 C19 1.352(4) . ?
N2 C21 1.399(4) . ?
N3 C19 1.339(4) . ?
N3 C22 1.460(4) . ?
N3 C20 1.399(4) . ?
N1 C1 1.271(4) . ?
N1 C2 1.404(4) . ?
C9 H9A 0.9600 . ?
C9 H9B 0.9600 . ?
C9 H9C 0.9600 . ?
C9 C7 1.515(4) . ?
C22 H22A 0.9600 . ?
C22 H22B 0.9600 . ?
C22 H22C 0.9600 . ?
C2 C7 1.413(4) . ?
C2 C3 1.414(4) . ?
C7 C6 1.381(4) . ?
C16 C11 1.402(4) . ?
C16 C18 1.505(5) . ?
C16 C15 1.385(4) . ?
C11 C12 1.406(4) . ?
C4 H4 0.9300 . ?
C4 C3 1.384(4) . ?
C4 C5 1.392(4) . ?
C6 H6 0.9300 . ?
C6 C5 1.392(5) . ?
C8 H8A 0.9600 . ?
C8 H8B 0.9600 . ?
C8 H8C 0.9600 . ?
C8 C3 1.514(4) . ?
C12 C13 1.388(4) . ?
C12 C17 1.510(4) . ?
C18 H18A 0.9600 . ?
C18 H18B 0.9600 . ?
C18 H18C 0.9600 . ?
C21 H21 0.9300 . ?
C21 C20 1.346(4) . ?
C5 H5 0.9300 . ?
C15 H15 0.9300 . ?
C15 C14 1.384(5) . ?
C20 H20 0.9300 . ?
C13 H13 0.9300 . ?
C13 C14 1.396(4) . ?
C14 H14 0.9300 . ?
C17 H17A 0.9600 . ?
C17 H17B 0.9600 . ?
C17 H17C 0.9600 . ?
